data_7215034
loop_
_publ_author_name
'Yu, Xiao-Yang'
'Cui, Xiao-Bing'
'Yang, Jia-Jun'
'Zhang, Jian-Po'
'Luo, Yu-Hui'
'Zhang, Hong'
'Gao, Wei-Ping'

_publ_section_title
;
 A series of coordination polymers constructed from in situ amidation
 ligands: syntheses, structures and luminescent properties
;
_journal_issue 14
_journal_name_full CrystEngComm
_journal_page_first 4719
_journal_paper_doi 10.1039/c2ce06730g
_journal_volume 14
_journal_year 2012
_chemical_formula_sum 'C10 H12 N5 O7 Zn'
_chemical_formula_weight 379.62
_chemical_name_systematic
;
?
;
_space_group_IT_number 14
_symmetry_cell_setting monoclinic
_symmetry_space_group_name_Hall '-P 2ybc'
_symmetry_space_group_name_H-M 'P 1 21/c 1'
_atom_sites_solution_hydrogens geom
_atom_sites_solution_primary direct
_atom_sites_solution_secondary difmap
_audit_creation_method SHELXL-97
_cell_angle_alpha 90.00
_cell_angle_beta 108.742(2)
_cell_angle_gamma 90.00
_cell_formula_units_Z 4
_cell_length_a 9.4252(16)
_cell_length_b 20.219(3)
_cell_length_c 7.0187(12)
_cell_measurement_temperature 296(2)
_cell_volume 1266.6(4)
_computing_structure_refinement 'SHELXL-97 (Sheldrick, 1997)'
_computing_structure_solution 'SHELXS-97 (Sheldrick, 1990)'
_diffrn_ambient_temperature 296(2)
_diffrn_measured_fraction_theta_full 0.999
_diffrn_measured_fraction_theta_max 0.999
_diffrn_radiation_monochromator graphite
_diffrn_radiation_source 'fine-focus sealed tube'
_diffrn_radiation_type MoK\a
_diffrn_radiation_wavelength 0.71073
_diffrn_reflns_av_R_equivalents 0.0515
_diffrn_reflns_av_sigmaI/netI 0.0655
_diffrn_reflns_limit_h_max 9
_diffrn_reflns_limit_h_min -11
_diffrn_reflns_limit_k_max 25
_diffrn_reflns_limit_k_min -25
_diffrn_reflns_limit_l_max 8
_diffrn_reflns_limit_l_min -8
_diffrn_reflns_number 7233
_diffrn_reflns_theta_full 26.92
_diffrn_reflns_theta_max 26.92
_diffrn_reflns_theta_min 2.01
_exptl_absorpt_coefficient_mu 1.992
_exptl_absorpt_correction_T_max 0.9246
_exptl_absorpt_correction_T_min 0.6914
_exptl_absorpt_correction_type empirical
_exptl_absorpt_process_details sadabs
_exptl_crystal_density_diffrn 1.991
_exptl_crystal_density_method 'not measured'
_exptl_crystal_F_000 772
_exptl_crystal_size_max 0.20
_exptl_crystal_size_mid 0.08
_exptl_crystal_size_min 0.04
_refine_diff_density_max 0.408
_refine_diff_density_min -0.519
_refine_diff_density_rms 0.097
_refine_ls_extinction_method none
_refine_ls_goodness_of_fit_ref 0.963
_refine_ls_hydrogen_treatment constr
_refine_ls_matrix_type full
_refine_ls_number_parameters 208
_refine_ls_number_reflns 2739
_refine_ls_number_restraints 0
_refine_ls_restrained_S_all 0.963
_refine_ls_R_factor_all 0.0715
_refine_ls_R_factor_gt 0.0422
_refine_ls_shift/su_max 0.001
_refine_ls_shift/su_mean 0.000
_refine_ls_structure_factor_coef Fsqd
_refine_ls_weighting_details 'calc w=1/[\s^2^(Fo^2^)+(0.0480P)^2^+0.0000P] where P=(Fo^2^+2Fc^2^)/3'
_refine_ls_weighting_scheme calc
_refine_ls_wR_factor_gt 0.0889
_refine_ls_wR_factor_ref 0.1016
_reflns_number_gt 1863
_reflns_number_total 2739
_reflns_threshold_expression >2sigma(I)
_cod_data_source_file c2ce06730g.txt
_cod_data_source_block 3
_cod_original_sg_symbol_H-M P2(1)/c
_cod_database_code 7215034

loop_
_symmetry_equiv_pos_as_xyz
'x, y, z'
'-x, y+1/2, -z+1/2'
'-x, -y, -z'
'x, -y-1/2, z-1/2'

loop_
_atom_site_label
_atom_site_type_symbol
_atom_site_fract_x
_atom_site_fract_y
_atom_site_fract_z
_atom_site_U_iso_or_equiv
_atom_site_adp_type
_atom_site_occupancy
_atom_site_symmetry_multiplicity
_atom_site_calc_flag
_atom_site_refinement_flags
Zn1 Zn 0.77013(5) 0.98878(2) 0.55455(7) 0.02800(16) Uani 1 1 d .
C1 C 0.8819(4) 0.86439(16) 0.5831(5) 0.0197(8) Uani 1 1 d .
C2 C 0.9716(4) 0.80526(16) 0.6574(5) 0.0194(8) Uani 1 1 d .
C3 C 0.9067(4) 0.74305(16) 0.5894(5) 0.0178(7) Uani 1 1 d .
C4 C 0.7557(4) 0.74092(17) 0.4416(5) 0.0213(8) Uani 1 1 d .
C5 C 1.2135(4) 0.62693(16) 0.8713(5) 0.0210(8) Uani 1 1 d .
C6 C 1.1281(4) 0.68748(16) 0.7973(5) 0.0185(7) Uani 1 1 d .
C7 C 1.1927(4) 0.74946(16) 0.8662(5) 0.0168(7) Uani 1 1 d .
C8 C 1.3421(4) 0.75067(17) 1.0175(5) 0.0208(8) Uani 1 1 d .
C9 C 0.9853(4) 0.68465(16) 0.6604(5) 0.0196(8) Uani 1 1 d .
H9 H 0.9415 0.6439 0.6154 0.024 Uiso 1 1 calc R
C10 C 1.1142(4) 0.80742(16) 0.7976(5) 0.0202(8) Uani 1 1 d .
H10 H 1.1573 0.8480 0.8459 0.024 Uiso 1 1 calc R
N1 N 0.7479(3) 0.86132(13) 0.4521(4) 0.0236(7) Uani 1 1 d .
N2 N 0.6914(3) 0.79943(13) 0.3873(4) 0.0247(7) Uani 1 1 d .
H2 H 0.6030 0.7986 0.3004 0.030 Uiso 1 1 calc R
N3 N 1.3468(3) 0.62912(14) 1.0095(4) 0.0241(7) Uani 1 1 d .
N4 N 1.4028(3) 0.69144(14) 1.0757(4) 0.0238(7) Uani 1 1 d .
H4 H 1.4890 0.6919 1.1676 0.029 Uiso 1 1 calc R
N5 N 0.5424(3) 0.97881(13) 0.4552(4) 0.0238(7) Uani 1 1 d .
H5A H 0.5099 0.9859 0.3215 0.029 Uiso 1 1 calc R
H5B H 0.5206 0.9366 0.4752 0.029 Uiso 1 1 calc R
O1 O 0.9333(3) 0.92301(11) 0.6496(4) 0.0245(6) Uani 1 1 d .
O2 O 0.6911(3) 0.68820(12) 0.3705(4) 0.0292(6) Uani 1 1 d .
O3 O 1.1550(3) 0.57057(11) 0.8014(4) 0.0303(6) Uani 1 1 d .
O4 O 1.4076(3) 0.80281(11) 1.0938(4) 0.0292(6) Uani 1 1 d .
O1W O 0.8012(3) 1.01295(12) 0.2793(4) 0.0317(6) Uani 1 1 d .
H1WB H 0.8675 1.0403 0.2709 0.038 Uiso 1 1 d R
H1WA H 0.7281 1.0303 0.1885 0.038 Uiso 1 1 d R
O2W O 0.4384(3) 0.93109(13) 0.9985(4) 0.0393(7) Uani 1 1 d .
H2WA H 0.4246 0.8916 1.0301 0.047 Uiso 1 1 d R
H2WB H 0.5191 0.9316 0.9691 0.047 Uiso 1 1 d R
O3W O 0.7052(3) 0.94610(13) 0.8683(4) 0.0421(8) Uani 1 1 d .
H3WA H 0.7612 0.9607 0.9809 0.050 Uiso 1 1 d R
H3WB H 0.7137 0.9048 0.8950 0.050 Uiso 1 1 d R

loop_
_atom_site_aniso_label
_atom_site_aniso_U_11
_atom_site_aniso_U_22
_atom_site_aniso_U_33
_atom_site_aniso_U_23
_atom_site_aniso_U_13
_atom_site_aniso_U_12
Zn1 0.0143(2) 0.0192(2) 0.0442(3) -0.0028(2) 0.00071(19) 0.00139(18)
C1 0.0167(18) 0.0194(17) 0.0226(19) 0.0038(14) 0.0057(15) 0.0041(14)
C2 0.0171(18) 0.0193(17) 0.021(2) 0.0025(14) 0.0045(15) 0.0019(14)
C3 0.0134(17) 0.0195(17) 0.0176(18) -0.0011(14) 0.0008(15) 0.0004(14)
C4 0.0124(18) 0.0261(18) 0.022(2) -0.0009(16) 0.0010(15) 0.0010(15)
C5 0.0204(19) 0.0206(18) 0.0195(19) 0.0003(14) 0.0029(16) 0.0025(15)
C6 0.0149(17) 0.0184(17) 0.020(2) 0.0026(14) 0.0022(15) 0.0008(14)
C7 0.0126(17) 0.0208(17) 0.0153(18) -0.0009(13) 0.0022(14) -0.0004(14)
C8 0.0138(17) 0.0266(19) 0.021(2) 0.0038(15) 0.0046(15) 0.0005(15)
C9 0.0166(18) 0.0195(17) 0.020(2) -0.0031(14) 0.0023(15) 0.0005(14)
C10 0.0184(18) 0.0181(17) 0.022(2) -0.0006(14) 0.0033(16) -0.0002(14)
N1 0.0156(16) 0.0169(14) 0.0325(18) 0.0014(13) -0.0003(14) 0.0029(12)
N2 0.0150(15) 0.0235(16) 0.0268(18) -0.0014(13) -0.0055(13) 0.0013(12)
N3 0.0131(15) 0.0206(15) 0.0318(18) -0.0012(13) -0.0021(13) 0.0008(12)
N4 0.0140(15) 0.0244(16) 0.0245(17) -0.0002(13) -0.0058(13) -0.0014(13)
N5 0.0166(15) 0.0202(15) 0.0325(18) -0.0002(13) 0.0049(13) 0.0017(12)
O1 0.0149(13) 0.0188(12) 0.0350(16) -0.0016(11) 0.0013(11) -0.0005(10)
O2 0.0203(14) 0.0232(13) 0.0332(16) -0.0014(11) -0.0063(12) 0.0016(11)
O3 0.0252(14) 0.0165(12) 0.0371(16) -0.0002(11) -0.0070(12) 0.0002(11)
O4 0.0203(14) 0.0207(13) 0.0360(16) -0.0013(11) -0.0059(12) -0.0021(11)
O1W 0.0183(13) 0.0316(14) 0.0408(17) 0.0052(12) 0.0031(12) -0.0025(11)
O2W 0.0325(16) 0.0309(15) 0.0492(19) 0.0072(13) 0.0056(14) -0.0003(13)
O3W 0.0404(18) 0.0257(14) 0.0467(19) -0.0046(13) -0.0049(15) 0.0036(13)

loop_
_atom_type_symbol
_atom_type_description
_atom_type_scat_dispersion_real
_atom_type_scat_dispersion_imag
_atom_type_scat_source
C C 0.0033 0.0016 'International Tables Vol C Tables 4.2.6.8 and 6.1.1.4'
H H 0.0000 0.0000 'International Tables Vol C Tables 4.2.6.8 and 6.1.1.4'
N N 0.0061 0.0033 'International Tables Vol C Tables 4.2.6.8 and 6.1.1.4'
O O 0.0106 0.0060 'International Tables Vol C Tables 4.2.6.8 and 6.1.1.4'
Zn Zn 0.2839 1.4301 'International Tables Vol C Tables 4.2.6.8 and 6.1.1.4'

loop_
_geom_angle_atom_site_label_1
_geom_angle_atom_site_label_2
_geom_angle_atom_site_label_3
_geom_angle
_geom_angle_site_symmetry_1
_geom_angle_site_symmetry_3
O3 Zn1 O1 106.41(10) 2_756 .
O3 Zn1 N5 115.25(11) 2_756 .
O1 Zn1 N5 131.76(10) . .
O3 Zn1 O1W 98.36(10) 2_756 .
O1 Zn1 O1W 98.26(10) . .
N5 Zn1 O1W 98.65(11) . .
N1 C1 O1 117.3(3) . .
N1 C1 C2 122.1(3) . .
O1 C1 C2 120.6(3) . .
C10 C2 C3 118.9(3) . .
C10 C2 C1 123.0(3) . .
C3 C2 C1 118.0(3) . .
C9 C3 C2 120.6(3) . .
C9 C3 C4 120.6(3) . .
C2 C3 C4 118.7(3) . .
O2 C4 N2 121.8(3) . .
O2 C4 C3 123.0(3) . .
N2 C4 C3 115.2(3) . .
O3 C5 N3 119.9(3) . .
O3 C5 C6 118.9(3) . .
N3 C5 C6 121.2(3) . .
C9 C6 C7 119.5(3) . .
C9 C6 C5 120.9(3) . .
C7 C6 C5 119.6(3) . .
C10 C7 C6 120.6(3) . .
C10 C7 C8 121.2(3) . .
C6 C7 C8 118.2(3) . .
O4 C8 N4 121.4(3) . .
O4 C8 C7 123.4(3) . .
N4 C8 C7 115.1(3) . .
C6 C9 C3 120.0(3) . .
C7 C10 C2 120.4(3) . .
C1 N1 N2 117.4(3) . .
C4 N2 N1 128.4(3) . .
C5 N3 N4 116.5(3) . .
C8 N4 N3 129.3(3) . .
N5 N5 Zn1 117.4(3) 3_676 .
C1 O1 Zn1 109.3(2) . .
C5 O3 Zn1 120.8(2) . 2_746

loop_
_geom_bond_atom_site_label_1
_geom_bond_atom_site_label_2
_geom_bond_distance
_geom_bond_site_symmetry_2
Zn1 O3 1.948(2) 2_756
Zn1 O1 1.980(2) .
Zn1 N5 2.042(3) .
Zn1 O1W 2.103(3) .
C1 N1 1.303(4) .
C1 O1 1.309(4) .
C1 C2 1.461(4) .
C2 C10 1.388(5) .
C2 C3 1.413(4) .
C3 C9 1.398(4) .
C3 C4 1.468(4) .
C4 O2 1.249(4) .
C4 N2 1.328(4) .
C5 O3 1.292(4) .
C5 N3 1.318(4) .
C5 C6 1.466(4) .
C6 C9 1.381(5) .
C6 C7 1.409(4) .
C7 C10 1.387(4) .
C7 C8 1.467(5) .
C8 O4 1.252(4) .
C8 N4 1.333(4) .
N1 N2 1.379(4) .
N3 N4 1.387(4) .
N5 N5 1.446(5) 3_676
O3 Zn1 1.948(2) 2_746

loop_
_geom_hbond_atom_site_label_D
_geom_hbond_atom_site_label_H
_geom_hbond_atom_site_label_A
_geom_hbond_distance_DH
_geom_hbond_distance_HA
_geom_hbond_distance_DA
_geom_hbond_angle_DHA
_geom_hbond_site_symmetry_A
O2W H2WB O3W 0.85 2.11 2.954(4) 170.9 .
O2W H2WA O4 0.85 1.87 2.717(3) 175.4 1_455
O3W H3WB O2 0.85 1.89 2.719(3) 162.0 4_576
O1W H1WB O1 0.85 1.93 2.718(3) 154.1 3_776
O3W H3WA O1W 0.85 2.27 3.048(4) 152.9 1_556
N5 H5B N3 0.90 2.18 2.959(4) 144.3 4_475
O1W H1WA O2W 0.85 1.86 2.711(4) 176.3 3_676
N5 H5A O3W 0.90 2.46 3.082(4) 126.8 3_676
N5 H5A O2W 0.90 2.42 3.186(4) 143.5 1_554
N4 H4 O2 0.86 1.98 2.838(4) 176.3 1_656
N2 H2 O4 0.86 1.95 2.804(4) 175.5 1_454
